data_1548165
loop_
_publ_author_name
'Jun Yuan'
'Tingting Sun'
'Xin He'
'Ke An'
'Jun Zhu'
'Liang Zhao'

_publ_section_title
;
 Synthesis of tetra- and octa-aurated heteroaryl complexes towards probing
 aromatic indoliums
;
_journal_name_full 'Nature Communications'
_journal_page_first 11489
_journal_paper_doi 10.1038/ncomms11489
_journal_volume 7
_journal_year 2016
_chemical_formula_sum 'C156 H124 Au8 B2 Cl6 F8 N2 P8'
_chemical_formula_weight 4236.38
_space_group_IT_number 14
_symmetry_cell_setting monoclinic
_symmetry_space_group_name_Hall '-P 2yn'
_symmetry_space_group_name_H-M 'P 1 21/n 1'
_atom_sites_solution_hydrogens geom
_atom_sites_solution_primary direct
_atom_sites_solution_secondary difmap
_cell_angle_alpha 90.00
_cell_angle_beta 97.59(3)
_cell_angle_gamma 90.00
_cell_formula_units_Z 2
_cell_length_a 13.435(3)
_cell_length_b 15.565(3)
_cell_length_c 35.747(7)
_cell_measurement_reflns_used 21914
_cell_measurement_temperature 173(2)
_cell_measurement_theta_max 31.2570
_cell_measurement_theta_min 1.1493
_cell_volume 7410(3)
_computing_structure_refinement 'SHELXL-97 (Sheldrick, 1997)'
_computing_structure_solution 'SHELXS-97 (Sheldrick, 1990)'
_diffrn_ambient_temperature 173(2)
_diffrn_measured_fraction_theta_full 0.998
_diffrn_measured_fraction_theta_max 0.998
_diffrn_measurement_device_type CCD
_diffrn_radiation_monochromator Confocal
_diffrn_radiation_source 'Rotating Anode'
_diffrn_radiation_type MoK\a
_diffrn_radiation_wavelength 0.71073
_diffrn_reflns_av_R_equivalents 0.1046
_diffrn_reflns_av_sigmaI/netI 0.0825
_diffrn_reflns_limit_h_max 11
_diffrn_reflns_limit_h_min -17
_diffrn_reflns_limit_k_max 20
_diffrn_reflns_limit_k_min -20
_diffrn_reflns_limit_l_max 46
_diffrn_reflns_limit_l_min -46
_diffrn_reflns_number 65974
_diffrn_reflns_theta_full 27.48
_diffrn_reflns_theta_max 27.48
_diffrn_reflns_theta_min 1.70
_exptl_absorpt_coefficient_mu 8.142
_exptl_absorpt_correction_T_max 1.0000
_exptl_absorpt_correction_T_min 0.4510
_exptl_absorpt_correction_type multi-scan
_exptl_crystal_colour Yellow
_exptl_crystal_density_diffrn 1.899
_exptl_crystal_density_method 'not measured'
_exptl_crystal_description Plate
_exptl_crystal_F_000 4020
_exptl_crystal_size_max 0.35
_exptl_crystal_size_mid 0.21
_exptl_crystal_size_min 0.05
_refine_diff_density_max 2.132
_refine_diff_density_min -2.255
_refine_diff_density_rms 0.282
_refine_ls_extinction_method none
_refine_ls_goodness_of_fit_ref 1.161
_refine_ls_hydrogen_treatment constr
_refine_ls_matrix_type full
_refine_ls_number_parameters 875
_refine_ls_number_reflns 16984
_refine_ls_number_restraints 42
_refine_ls_restrained_S_all 1.163
_refine_ls_R_factor_all 0.0870
_refine_ls_R_factor_gt 0.0755
_refine_ls_shift/su_max 0.002
_refine_ls_shift/su_mean 0.000
_refine_ls_structure_factor_coef Fsqd
_refine_ls_weighting_details 'calc w=1/[\s^2^(Fo^2^)+(0.0874P)^2^+52.8866P] where P=(Fo^2^+2Fc^2^)/3'
_refine_ls_weighting_scheme calc
_refine_ls_wR_factor_gt 0.1966
_refine_ls_wR_factor_ref 0.2067
_reflns_number_gt 14871
_reflns_number_total 16984
_reflns_threshold_expression >2sigma(I)
_cod_data_source_file ncomms11489-4.cif
_cod_data_source_block 4
_cod_depositor_comments
;
The following automatic conversions were performed:

'_symmetry_cell_setting' value 'Monoclinic' changed to 'monoclinic'
according to the built-in table from CIF Core dictionary named
'cif_core.dic' version 2.4.1 from 2010-06-29.

'_exptl_absorpt_correction_type' value 'Multi-scan' changed to
'multi-scan' according to the built-in table from CIF Core dictionary
named 'cif_core.dic' version 2.4.1 from 2010-06-29.

'_refine_ls_hydrogen_treatment' value 'Constr' changed to 'constr'
according to the built-in table from CIF Core dictionary named
'cif_core.dic' version 2.4.1 from 2010-06-29.

Automatic conversion script
Id: cif_fix_values 5376 2017-05-30 11:51:03Z andrius 
;
_cod_original_sg_symbol_H-M P2(1)/n
_cod_database_code 1548165

loop_
_symmetry_equiv_pos_as_xyz
'x, y, z'
'-x+1/2, y+1/2, -z+1/2'
'-x, -y, -z'
'x-1/2, -y-1/2, z-1/2'

loop_
_atom_site_label
_atom_site_type_symbol
_atom_site_fract_x
_atom_site_fract_y
_atom_site_fract_z
_atom_site_U_iso_or_equiv
_atom_site_adp_type
_atom_site_occupancy
_atom_site_symmetry_multiplicity
_atom_site_calc_flag
_atom_site_refinement_flags
_atom_site_disorder_assembly
_atom_site_disorder_group
Au1 Au 0.03942(3) 0.54284(3) 0.122665(11) 0.03465(12) Uani 1 1 d . . .
Au2 Au 0.12927(3) 0.68050(3) 0.085024(12) 0.03558(12) Uani 1 1 d . . .
Au3 Au 0.30596(3) 0.50051(3) 0.111770(12) 0.03650(13) Uani 1 1 d . . .
Au4 Au 0.28614(3) 0.36698(3) 0.029916(12) 0.03554(12) Uani 1 1 d . . .
N1 N 0.0972(7) 0.5525(7) 0.0712(3) 0.044(2) Uani 1 1 d . . .
C1 C 0.1854(8) 0.5029(7) 0.0716(3) 0.032(2) Uani 1 1 d . . .
C2 C 0.1815(6) 0.4559(6) 0.0399(2) 0.0212(17) Uani 1 1 d . . .
C3 C 0.0903(8) 0.4742(6) 0.0166(3) 0.029(2) Uani 1 1 d . . .
C4 C 0.0358(7) 0.5325(6) 0.0351(3) 0.0276(19) Uani 1 1 d . . .
C5 C 0.0565(7) 0.4382(6) -0.0185(3) 0.028(2) Uani 1 1 d . . .
H5A H 0.0933 0.3974 -0.0298 0.033 Uiso 1 1 calc R . .
P1 P -0.0242(2) 0.5233(2) 0.17779(8) 0.0384(6) Uani 1 1 d . . .
C6 C -0.0939(9) 0.4228(8) 0.1787(4) 0.045(3) Uani 1 1 d . . .
C7 C -0.1464(13) 0.3965(11) 0.1451(5) 0.072(5) Uani 1 1 d . . .
H7A H -0.1444 0.4292 0.1234 0.087 Uiso 1 1 calc R . .
C8 C -0.2034(15) 0.3204(13) 0.1433(8) 0.102(7) Uani 1 1 d . . .
H8A H -0.2456 0.3064 0.1214 0.122 Uiso 1 1 calc R . .
C9 C -0.1962(14) 0.2679(12) 0.1737(7) 0.087(6) Uani 1 1 d . . .
H9A H -0.2260 0.2138 0.1722 0.104 Uiso 1 1 calc R . .
C10 C -0.1437(17) 0.2969(13) 0.2068(8) 0.101(8) Uani 1 1 d . . .
H10A H -0.1431 0.2625 0.2281 0.122 Uiso 1 1 calc R . .
C11 C -0.0914(12) 0.3738(11) 0.2107(5) 0.070(4) Uani 1 1 d . . .
H11A H -0.0566 0.3912 0.2337 0.084 Uiso 1 1 calc R . .
C12 C 0.0751(9) 0.5223(9) 0.2183(3) 0.044(3) Uani 1 1 d . . .
C13 C 0.0540(11) 0.5493(10) 0.2544(4) 0.053(3) Uani 1 1 d . . .
H13A H -0.0102 0.5668 0.2581 0.064 Uiso 1 1 calc R . .
C14 C 0.1335(12) 0.5489(12) 0.2844(4) 0.066(4) Uani 1 1 d . . .
H14A H 0.1212 0.5651 0.3084 0.079 Uiso 1 1 calc R . .
C15 C 0.2277(11) 0.5254(12) 0.2788(4) 0.063(4) Uani 1 1 d . . .
H15A H 0.2804 0.5286 0.2984 0.076 Uiso 1 1 calc R . .
C16 C 0.2443(11) 0.4963(12) 0.2431(5) 0.068(5) Uani 1 1 d . . .
H16A H 0.3079 0.4769 0.2396 0.081 Uiso 1 1 calc R . .
C17 C 0.1699(11) 0.4958(11) 0.2136(4) 0.061(4) Uani 1 1 d . . .
H17A H 0.1833 0.4774 0.1900 0.073 Uiso 1 1 calc R . .
C18 C -0.1121(8) 0.6067(8) 0.1877(3) 0.038(3) Uani 1 1 d . . .
C19 C -0.1086(9) 0.6873(8) 0.1707(3) 0.042(3) Uani 1 1 d . . .
H19A H -0.0613 0.6975 0.1545 0.050 Uiso 1 1 calc R . .
C20 C -0.1744(12) 0.7528(9) 0.1777(4) 0.054(3) Uani 1 1 d . . .
H20A H -0.1717 0.8064 0.1664 0.065 Uiso 1 1 calc R . .
C21 C -0.2422(10) 0.7360(9) 0.2014(4) 0.048(3) Uani 1 1 d . . .
H21A H -0.2859 0.7794 0.2067 0.057 Uiso 1 1 calc R . .
C22 C -0.2492(10) 0.6564(8) 0.2183(4) 0.043(3) Uani 1 1 d . . .
H22A H -0.2967 0.6471 0.2346 0.052 Uiso 1 1 calc R . .
C23 C -0.1856(8) 0.5914(8) 0.2108(3) 0.036(2) Uani 1 1 d . . .
H23A H -0.1917 0.5372 0.2213 0.043 Uiso 1 1 calc R . .
P2 P 0.1712(2) 0.8215(2) 0.09261(9) 0.0403(7) Uani 1 1 d . . .
C24 C 0.1027(10) 0.8818(10) 0.1242(4) 0.053(3) Uani 1 1 d . . .
C25 C 0.0851(15) 0.8470(12) 0.1582(5) 0.078(5) Uani 1 1 d . . .
H25A H 0.1095 0.7924 0.1650 0.094 Uiso 1 1 calc R . .
C26 C 0.0319(17) 0.892(2) 0.1824(7) 0.121(11) Uani 1 1 d . . .
H26A H 0.0223 0.8668 0.2053 0.145 Uiso 1 1 calc R . .
C27 C -0.0056(17) 0.968(2) 0.1739(10) 0.123(12) Uani 1 1 d . . .
H27A H -0.0423 0.9961 0.1906 0.147 Uiso 1 1 calc R . .
C28 C 0.0086(16) 1.008(2) 0.1404(9) 0.130(13) Uani 1 1 d . . .
H28A H -0.0166 1.0627 0.1346 0.156 Uiso 1 1 calc R . .
C29 C 0.0624(13) 0.9631(11) 0.1157(5) 0.075(5) Uani 1 1 d . . .
H29A H 0.0714 0.9883 0.0928 0.090 Uiso 1 1 calc R . .
C30 C 0.1517(10) 0.8779(9) 0.0481(4) 0.050(3) Uani 1 1 d . . .
C31 C 0.2056(12) 0.9501(11) 0.0413(5) 0.074(5) Uani 1 1 d . . .
H31A H 0.2530 0.9724 0.0601 0.089 Uiso 1 1 calc R . .
C32 C 0.1884(19) 0.9903(17) 0.0056(6) 0.130(12) Uani 1 1 d . . .
H32A H 0.2254 1.0384 0.0005 0.156 Uiso 1 1 calc R . .
C33 C 0.1165(16) 0.9574(13) -0.0215(6) 0.093(7) Uani 1 1 d . . .
H33A H 0.1025 0.9855 -0.0445 0.111 Uiso 1 1 calc R . .
C34 C 0.0659(14) 0.8855(11) -0.0154(5) 0.073(5) Uani 1 1 d . . .
H34A H 0.0199 0.8627 -0.0345 0.088 Uiso 1 1 calc R . .
C35 C 0.0821(10) 0.8454(9) 0.0194(4) 0.051(3) Uani 1 1 d . . .
H35A H 0.0461 0.7961 0.0236 0.061 Uiso 1 1 calc R . .
C36 C 0.3029(10) 0.8338(8) 0.1108(3) 0.044(3) Uani 1 1 d . . .
C37 C 0.3383(10) 0.8817(9) 0.1420(4) 0.048(3) Uani 1 1 d . . .
H37A H 0.2935 0.9129 0.1543 0.057 Uiso 1 1 calc R . .
C38 C 0.4403(11) 0.8842(10) 0.1553(4) 0.057(4) Uani 1 1 d . . .
H38A H 0.4627 0.9179 0.1762 0.068 Uiso 1 1 calc R . .
C39 C 0.5067(11) 0.8391(10) 0.1386(4) 0.060(4) Uani 1 1 d . . .
H39A H 0.5747 0.8413 0.1478 0.073 Uiso 1 1 calc R . .
C40 C 0.4733(13) 0.7887(10) 0.1072(4) 0.064(4) Uani 1 1 d . . .
H40A H 0.5188 0.7571 0.0953 0.076 Uiso 1 1 calc R . .
C41 C 0.3696(11) 0.7860(9) 0.0935(4) 0.051(3) Uani 1 1 d . . .
H41A H 0.3466 0.7518 0.0728 0.061 Uiso 1 1 calc R . .
P3 P 0.4473(2) 0.5072(2) 0.15451(9) 0.0423(7) Uani 1 1 d . . .
C42 C 0.5553(10) 0.5306(10) 0.1297(4) 0.050(3) Uani 1 1 d . . .
C43 C 0.5751(12) 0.4701(13) 0.1025(5) 0.068(4) Uani 1 1 d . . .
H43A H 0.5373 0.4199 0.0997 0.082 Uiso 1 1 calc R . .
C44 C 0.6492(14) 0.4830(14) 0.0796(5) 0.079(5) Uani 1 1 d . . .
H44A H 0.6636 0.4420 0.0622 0.094 Uiso 1 1 calc R . .
C45 C 0.7031(11) 0.5634(14) 0.0842(4) 0.074(5) Uani 1 1 d . . .
H45A H 0.7521 0.5755 0.0689 0.088 Uiso 1 1 calc R . .
C46 C 0.6837(11) 0.6209(11) 0.1102(4) 0.062(4) Uani 1 1 d . . .
H46A H 0.7200 0.6719 0.1131 0.075 Uiso 1 1 calc R . .
C47 C 0.6074(11) 0.6038(10) 0.1335(4) 0.058(4) Uani 1 1 d . . .
H47A H 0.5939 0.6441 0.1514 0.070 Uiso 1 1 calc R . .
C48 C 0.4388(10) 0.5896(9) 0.1900(3) 0.044(3) Uani 1 1 d . . .
C49 C 0.3668(12) 0.6537(10) 0.1832(4) 0.059(4) Uani 1 1 d . . .
H49A H 0.3272 0.6567 0.1598 0.070 Uiso 1 1 calc R . .
C50 C 0.3538(14) 0.7119(11) 0.2103(4) 0.065(4) Uani 1 1 d . . .
H50A H 0.3056 0.7546 0.2049 0.079 Uiso 1 1 calc R . .
C51 C 0.4088(17) 0.7100(13) 0.2450(5) 0.086(6) Uani 1 1 d . . .
H51A H 0.4013 0.7522 0.2628 0.104 Uiso 1 1 calc R . .
C52 C 0.4757(14) 0.6439(11) 0.2529(4) 0.067(4) Uani 1 1 d . . .
H52A H 0.5100 0.6382 0.2771 0.080 Uiso 1 1 calc R . .
C53 C 0.4925(11) 0.5862(11) 0.2254(4) 0.058(4) Uani 1 1 d . . .
H53A H 0.5411 0.5439 0.2309 0.069 Uiso 1 1 calc R . .
C54 C 0.4773(10) 0.4096(8) 0.1805(4) 0.046(3) Uani 1 1 d . . .
C55 C 0.4013(11) 0.3555(10) 0.1870(4) 0.056(4) Uani 1 1 d . . .
H55A H 0.3358 0.3668 0.1761 0.067 Uiso 1 1 calc R . .
C56 C 0.4217(13) 0.2836(10) 0.2098(4) 0.063(4) Uani 1 1 d . . .
H56A H 0.3698 0.2469 0.2141 0.076 Uiso 1 1 calc R . .
C57 C 0.5170(16) 0.2666(13) 0.2258(5) 0.087(6) Uani 1 1 d . . .
H57A H 0.5293 0.2183 0.2410 0.104 Uiso 1 1 calc R . .
C58 C 0.5938(14) 0.3182(13) 0.2201(5) 0.081(6) Uani 1 1 d . . .
H58A H 0.6581 0.3063 0.2320 0.098 Uiso 1 1 calc R . .
C59 C 0.5777(12) 0.3890(13) 0.1965(4) 0.069(5) Uani 1 1 d . . .
H59A H 0.6313 0.4225 0.1912 0.083 Uiso 1 1 calc R . .
P4 P 0.3897(2) 0.26097(19) 0.01728(9) 0.0366(6) Uani 1 1 d . . .
C60 C 0.5116(9) 0.2960(8) 0.0058(3) 0.041(3) Uani 1 1 d . . .
C61 C 0.5159(9) 0.3714(8) -0.0140(4) 0.043(3) Uani 1 1 d . . .
H61A H 0.4575 0.4023 -0.0217 0.051 Uiso 1 1 calc R . .
C62 C 0.6072(12) 0.4009(10) -0.0221(4) 0.060(4) Uani 1 1 d . . .
H62A H 0.6093 0.4505 -0.0365 0.072 Uiso 1 1 calc R . .
C63 C 0.6964(11) 0.3584(11) -0.0095(4) 0.061(4) Uani 1 1 d . . .
H63A H 0.7579 0.3797 -0.0145 0.073 Uiso 1 1 calc R . .
C64 C 0.6907(10) 0.2834(10) 0.0108(4) 0.056(3) Uani 1 1 d . . .
H64A H 0.7492 0.2534 0.0194 0.067 Uiso 1 1 calc R . .
C65 C 0.5987(10) 0.2525(10) 0.0185(4) 0.060(4) Uani 1 1 d . . .
H65A H 0.5959 0.2021 0.0324 0.072 Uiso 1 1 calc R . .
C66 C 0.3282(10) 0.2008(8) -0.0227(4) 0.046(3) Uani 1 1 d . . .
C67 C 0.3792(11) 0.1444(11) -0.0436(5) 0.064(4) Uani 1 1 d . . .
H67A H 0.4481 0.1364 -0.0374 0.076 Uiso 1 1 calc R . .
C68 C 0.3273(13) 0.1001(11) -0.0737(4) 0.065(4) Uani 1 1 d . . .
H68A H 0.3617 0.0602 -0.0865 0.078 Uiso 1 1 calc R . .
C69 C 0.2298(12) 0.1126(11) -0.0848(4) 0.060(4) Uani 1 1 d . . .
H69A H 0.1978 0.0837 -0.1058 0.072 Uiso 1 1 calc R . .
C70 C 0.1761(11) 0.1692(10) -0.0648(4) 0.057(4) Uani 1 1 d . . .
H70A H 0.1079 0.1785 -0.0721 0.068 Uiso 1 1 calc R . .
C71 C 0.2261(10) 0.2107(9) -0.0344(4) 0.048(3) Uani 1 1 d . . .
H71A H 0.1900 0.2476 -0.0207 0.057 Uiso 1 1 calc R . .
C72 C 0.4209(8) 0.1875(8) 0.0563(3) 0.039(2) Uani 1 1 d . . .
C73 C 0.4229(10) 0.0999(8) 0.0530(4) 0.051(3) Uani 1 1 d . . .
H73A H 0.4031 0.0744 0.0296 0.061 Uiso 1 1 calc R . .
C74 C 0.4548(12) 0.0487(10) 0.0845(5) 0.064(4) Uani 1 1 d . . .
H74A H 0.4501 -0.0108 0.0825 0.076 Uiso 1 1 calc R . .
C75 C 0.4925(13) 0.0850(11) 0.1179(5) 0.070(4) Uani 1 1 d . . .
H75A H 0.5183 0.0505 0.1381 0.084 Uiso 1 1 calc R . .
C76 C 0.4927(13) 0.1748(10) 0.1220(4) 0.065(4) Uani 1 1 d . . .
H76A H 0.5179 0.2002 0.1448 0.078 Uiso 1 1 calc R . .
C77 C 0.4547(13) 0.2246(9) 0.0915(4) 0.059(4) Uani 1 1 d . . .
H77A H 0.4514 0.2839 0.0943 0.071 Uiso 1 1 calc R . .
B1 B 0.7174(9) 0.0035(8) 0.1952(3) 0.066(5) Uani 1 1 d D . .
F1 F 0.6656(15) -0.0566(10) 0.2131(6) 0.134(10) Uani 0.69(2) 1 d PD A 1
F2 F 0.8035(10) 0.0221(13) 0.2177(4) 0.111(9) Uani 0.69(2) 1 d PD A 1
F3 F 0.6566(11) 0.0750(10) 0.1929(4) 0.085(6) Uani 0.69(2) 1 d PD A 1
F4 F 0.7338(12) -0.0248(14) 0.1614(4) 0.144(12) Uani 0.69(2) 1 d PD A 1
F1' F 0.627(2) 0.022(2) 0.2022(11) 0.128(14) Uani 0.31(2) 1 d PD A 2
F2' F 0.769(3) 0.075(2) 0.1904(12) 0.128(14) Uani 0.31(2) 1 d PD A 2
F3' F 0.767(3) -0.039(3) 0.2243(10) 0.128(14) Uani 0.31(2) 1 d PD A 2
F4' F 0.715(3) -0.045(3) 0.1646(10) 0.128(14) Uani 0.31(2) 1 d PD A 2
Cl3 Cl 0.3179(10) 0.6951(8) 0.4087(4) 0.230(6) Uani 1 1 d . . .
Cl2 Cl 0.4873(10) 0.8064(6) 0.4228(4) 0.203(5) Uani 1 1 d . . .
Cl1 Cl 0.3921(10) 0.7822(8) 0.3488(3) 0.204(5) Uani 1 1 d . . .
C78 C 0.384(4) 0.764(4) 0.3975(12) 0.37(5) Uani 1 1 d . . .
H78A H 0.3386 0.8120 0.4008 0.442 Uiso 1 1 calc R . .

loop_
_atom_site_aniso_label
_atom_site_aniso_U_11
_atom_site_aniso_U_22
_atom_site_aniso_U_33
_atom_site_aniso_U_23
_atom_site_aniso_U_13
_atom_site_aniso_U_12
Au1 0.0357(2) 0.0415(2) 0.0270(2) 0.00136(16) 0.00497(16) -0.00217(17)
Au2 0.0382(2) 0.0378(2) 0.0308(2) -0.00193(16) 0.00462(17) -0.00632(17)
Au3 0.0316(2) 0.0469(3) 0.0292(2) 0.00177(17) -0.00289(17) 0.00133(17)
Au4 0.0329(2) 0.0378(2) 0.0353(2) 0.00093(16) 0.00232(17) 0.00418(16)
N1 0.037(5) 0.060(7) 0.034(5) 0.006(5) 0.004(4) 0.007(5)
C1 0.034(6) 0.035(6) 0.027(5) -0.004(4) 0.005(4) -0.001(4)
C2 0.015(4) 0.024(4) 0.023(4) -0.007(3) -0.001(3) 0.006(3)
C3 0.030(5) 0.025(5) 0.028(5) 0.003(4) -0.005(4) 0.005(4)
C4 0.028(5) 0.026(5) 0.028(5) 0.001(4) 0.002(4) -0.003(4)
C5 0.025(5) 0.031(5) 0.025(5) 0.003(4) 0.001(4) 0.002(4)
P1 0.0364(16) 0.0479(17) 0.0319(14) 0.0077(12) 0.0084(12) 0.0023(13)
C6 0.044(7) 0.045(7) 0.049(7) 0.014(5) 0.012(5) 0.015(5)
C7 0.079(11) 0.063(10) 0.071(11) 0.010(8) -0.005(9) -0.018(9)
C8 0.072(13) 0.080(14) 0.15(2) 0.019(13) 0.002(13) -0.040(10)
C9 0.069(12) 0.051(10) 0.14(2) 0.029(12) 0.028(12) -0.011(8)
C10 0.100(16) 0.070(12) 0.15(2) 0.067(14) 0.072(15) 0.016(11)
C11 0.059(10) 0.076(11) 0.079(11) 0.020(9) 0.020(8) 0.007(8)
C12 0.037(6) 0.058(8) 0.038(6) 0.001(5) 0.004(5) 0.006(5)
C13 0.051(8) 0.070(9) 0.038(7) -0.001(6) 0.005(6) 0.016(7)
C14 0.062(9) 0.096(13) 0.040(7) 0.012(7) 0.011(7) 0.006(8)
C15 0.042(8) 0.092(12) 0.054(9) 0.009(8) 0.004(6) 0.006(7)
C16 0.038(8) 0.106(14) 0.059(9) 0.018(9) 0.008(7) 0.015(8)
C17 0.052(8) 0.095(12) 0.032(7) 0.016(7) -0.001(6) -0.001(8)
C18 0.033(6) 0.059(7) 0.021(5) 0.012(5) -0.001(4) -0.006(5)
C19 0.050(7) 0.038(6) 0.040(6) 0.001(5) 0.019(5) -0.003(5)
C20 0.076(10) 0.045(7) 0.043(7) 0.013(6) 0.011(7) 0.003(7)
C21 0.045(7) 0.047(7) 0.048(7) -0.009(6) -0.007(6) 0.006(5)
C22 0.044(7) 0.039(6) 0.047(7) -0.001(5) 0.006(5) 0.005(5)
C23 0.033(6) 0.042(6) 0.033(5) 0.000(5) 0.003(4) -0.006(5)
P2 0.0420(17) 0.0398(16) 0.0394(16) -0.0048(12) 0.0070(13) -0.0065(13)
C24 0.040(7) 0.062(9) 0.058(8) -0.022(7) 0.007(6) -0.017(6)
C25 0.106(14) 0.068(11) 0.070(11) -0.013(8) 0.044(10) -0.033(10)
C26 0.103(17) 0.16(3) 0.112(17) -0.083(18) 0.078(14) -0.085(18)
C27 0.078(15) 0.13(2) 0.17(3) -0.10(2) 0.058(17) -0.027(14)
C28 0.062(13) 0.17(3) 0.15(2) -0.11(2) -0.018(14) 0.049(14)
C29 0.076(11) 0.066(10) 0.084(12) -0.041(9) 0.014(9) 0.014(8)
C30 0.039(7) 0.046(7) 0.060(8) 0.005(6) -0.010(6) -0.007(5)
C31 0.064(10) 0.078(11) 0.072(10) 0.042(9) -0.017(8) -0.033(8)
C32 0.125(19) 0.16(2) 0.095(16) 0.096(16) -0.026(14) -0.066(17)
C33 0.099(15) 0.092(14) 0.075(12) 0.041(10) -0.035(11) -0.028(11)
C34 0.086(12) 0.061(10) 0.067(10) 0.018(8) -0.011(9) -0.008(9)
C35 0.044(7) 0.050(7) 0.056(8) 0.001(6) -0.003(6) -0.016(6)
C36 0.049(7) 0.047(7) 0.037(6) 0.006(5) 0.005(5) -0.013(5)
C37 0.050(7) 0.049(7) 0.046(7) 0.005(6) 0.011(6) -0.010(6)
C38 0.053(8) 0.067(9) 0.045(7) -0.005(6) -0.014(6) -0.003(7)
C39 0.045(8) 0.066(9) 0.068(10) 0.035(8) -0.001(7) -0.006(7)
C40 0.080(11) 0.050(8) 0.061(9) -0.009(7) 0.013(8) 0.007(7)
C41 0.059(8) 0.054(8) 0.042(7) -0.010(6) 0.012(6) -0.006(6)
P3 0.0327(16) 0.0558(19) 0.0360(16) 0.0066(13) -0.0045(12) -0.0017(13)
C42 0.046(7) 0.066(9) 0.036(6) 0.011(6) -0.004(5) -0.002(6)
C43 0.051(9) 0.100(13) 0.056(9) 0.012(9) 0.012(7) -0.006(8)
C44 0.081(12) 0.112(16) 0.044(9) 0.012(9) 0.015(8) 0.020(11)
C45 0.039(8) 0.128(17) 0.052(9) 0.018(10) 0.001(6) -0.013(9)
C46 0.052(8) 0.082(11) 0.049(8) -0.004(7) -0.005(6) -0.011(8)
C47 0.049(8) 0.069(9) 0.056(8) 0.006(7) -0.001(6) -0.018(7)
C48 0.047(7) 0.052(7) 0.032(6) 0.011(5) -0.001(5) -0.004(6)
C49 0.066(9) 0.069(10) 0.040(7) -0.013(6) 0.007(6) -0.003(7)
C50 0.088(12) 0.059(9) 0.051(8) 0.001(7) 0.020(8) 0.001(8)
C51 0.123(17) 0.079(13) 0.059(11) 0.007(9) 0.017(11) -0.016(12)
C52 0.101(13) 0.072(10) 0.026(6) 0.000(6) 0.001(7) -0.014(9)
C53 0.062(9) 0.070(10) 0.040(7) 0.008(6) 0.000(6) -0.021(7)
C54 0.048(7) 0.047(7) 0.042(6) 0.012(5) 0.005(5) -0.005(5)
C55 0.055(8) 0.058(9) 0.052(8) 0.013(6) -0.004(6) -0.006(7)
C56 0.071(10) 0.055(9) 0.061(9) 0.013(7) -0.002(8) -0.005(7)
C57 0.105(15) 0.075(12) 0.085(13) 0.036(10) 0.031(11) 0.042(11)
C58 0.068(11) 0.095(14) 0.082(12) 0.028(10) 0.013(9) 0.038(10)
C59 0.053(9) 0.102(13) 0.052(9) 0.015(8) 0.003(7) 0.027(9)
P4 0.0380(15) 0.0327(14) 0.0398(15) 0.0040(11) 0.0078(12) 0.0049(11)
C60 0.045(7) 0.036(6) 0.042(6) -0.003(5) 0.006(5) -0.001(5)
C61 0.037(6) 0.041(6) 0.050(7) 0.004(5) 0.007(5) 0.006(5)
C62 0.085(11) 0.062(9) 0.037(7) 0.003(6) 0.027(7) -0.008(8)
C63 0.048(8) 0.093(12) 0.044(7) -0.016(7) 0.017(6) -0.008(8)
C64 0.042(7) 0.070(10) 0.058(8) 0.010(7) 0.015(6) 0.002(6)
C65 0.043(7) 0.062(9) 0.076(10) 0.029(8) 0.011(7) -0.008(6)
C66 0.049(7) 0.043(7) 0.049(7) 0.004(5) 0.014(6) -0.002(5)
C67 0.036(7) 0.083(11) 0.074(10) -0.024(8) 0.015(7) 0.003(7)
C68 0.075(11) 0.074(10) 0.050(8) -0.013(7) 0.027(7) -0.032(8)
C69 0.062(9) 0.077(11) 0.041(7) -0.003(7) 0.007(6) -0.007(8)
C70 0.052(8) 0.065(9) 0.051(8) 0.008(7) -0.004(6) -0.002(7)
C71 0.047(7) 0.049(7) 0.045(7) -0.005(6) 0.000(5) 0.004(6)
C72 0.031(6) 0.047(7) 0.038(6) -0.001(5) 0.007(5) -0.004(5)
C73 0.058(8) 0.039(7) 0.053(8) 0.006(5) 0.000(6) 0.023(6)
C74 0.064(10) 0.050(8) 0.072(10) 0.007(7) -0.008(8) -0.001(7)
C75 0.078(11) 0.070(11) 0.060(10) 0.024(8) 0.004(8) 0.008(9)
C76 0.089(12) 0.054(9) 0.046(8) 0.004(6) -0.009(8) -0.002(8)
C77 0.096(11) 0.038(7) 0.043(7) 0.005(5) 0.010(7) 0.004(7)
B1 0.095(15) 0.064(11) 0.035(8) -0.006(7) 0.002(9) 0.002(10)
F1 0.16(2) 0.075(13) 0.18(2) 0.021(13) 0.073(17) -0.026(13)
F2 0.046(9) 0.20(2) 0.085(12) -0.084(14) -0.008(8) 0.002(10)
F3 0.083(11) 0.105(13) 0.062(9) 0.001(8) -0.010(7) 0.019(9)
F4 0.070(12) 0.29(3) 0.070(12) -0.102(16) 0.011(9) 0.005(16)
F1' 0.075(16) 0.16(3) 0.16(3) -0.07(2) 0.043(16) -0.034(16)
F2' 0.075(16) 0.16(3) 0.16(3) -0.07(2) 0.043(16) -0.034(16)
F3' 0.075(16) 0.16(3) 0.16(3) -0.07(2) 0.043(16) -0.034(16)
F4' 0.075(16) 0.16(3) 0.16(3) -0.07(2) 0.043(16) -0.034(16)
Cl3 0.215(12) 0.194(11) 0.311(17) -0.023(11) 0.148(12) -0.026(9)
Cl2 0.291(14) 0.113(7) 0.229(12) 0.026(7) 0.130(11) 0.026(8)
Cl1 0.244(12) 0.234(12) 0.143(8) 0.000(8) 0.059(8) 0.010(10)
C78 0.47(8) 0.47(8) 0.23(4) -0.28(5) 0.27(5) -0.41(7)

loop_
_atom_type_symbol
_atom_type_description
_atom_type_scat_dispersion_real
_atom_type_scat_dispersion_imag
_atom_type_scat_source
C C 0.0033 0.0016 'International Tables Vol C Tables 4.2.6.8 and 6.1.1.4'
H H 0.0000 0.0000 'International Tables Vol C Tables 4.2.6.8 and 6.1.1.4'
N N 0.0061 0.0033 'International Tables Vol C Tables 4.2.6.8 and 6.1.1.4'
P P 0.1023 0.0942 'International Tables Vol C Tables 4.2.6.8 and 6.1.1.4'
Au Au -2.0133 8.8022 'International Tables Vol C Tables 4.2.6.8 and 6.1.1.4'
F F 0.0171 0.0103 'International Tables Vol C Tables 4.2.6.8 and 6.1.1.4'
B B 0.0013 0.0007 'International Tables Vol C Tables 4.2.6.8 and 6.1.1.4'
Cl Cl 0.1484 0.1585 'International Tables Vol C Tables 4.2.6.8 and 6.1.1.4'

loop_
_geom_angle_atom_site_label_1
_geom_angle_atom_site_label_2
_geom_angle_atom_site_label_3
_geom_angle
_geom_angle_site_symmetry_1
_geom_angle_site_symmetry_3
N1 Au1 P1 176.4(3) . .
N1 Au1 Au2 46.3(3) . .
P1 Au1 Au2 137.30(9) . .
N1 Au2 P2 172.5(3) . .
N1 Au2 Au1 46.6(3) . .
P2 Au2 Au1 140.84(8) . .
C1 Au3 P3 175.2(3) . .
C2 Au4 P4 174.8(3) . .
C1 N1 C4 105.4(9) . .
C1 N1 Au2 111.9(7) . .
C4 N1 Au2 119.0(7) . .
C1 N1 Au1 111.1(7) . .
C4 N1 Au1 121.7(7) . .
Au2 N1 Au1 87.1(4) . .
C2 C1 N1 110.4(9) . .
C2 C1 Au3 121.9(8) . .
N1 C1 Au3 127.6(8) . .
C1 C2 C3 108.7(8) . .
C1 C2 Au4 124.4(7) . .
C3 C2 Au4 126.7(7) . .
C4 C3 C5 124.3(9) . .
C4 C3 C2 108.7(9) . .
C5 C3 C2 127.0(9) . .
C5 C4 C3 120.8(9) 3_565 .
C5 C4 N1 132.5(9) 3_565 .
C3 C4 N1 106.8(9) . .
C4 C5 C3 114.9(9) 3_565 .
C18 P1 C6 105.1(6) . .
C18 P1 C12 106.0(5) . .
C6 P1 C12 107.5(6) . .
C18 P1 Au1 113.6(3) . .
C6 P1 Au1 112.5(4) . .
C12 P1 Au1 111.6(4) . .
C7 C6 C11 121.2(15) . .
C7 C6 P1 116.5(10) . .
C11 C6 P1 122.3(12) . .
C6 C7 C8 120.2(17) . .
C9 C8 C7 119(2) . .
C8 C9 C10 117.9(18) . .
C9 C10 C11 124.6(18) . .
C6 C11 C10 116.1(18) . .
C17 C12 C13 120.1(12) . .
C17 C12 P1 119.7(10) . .
C13 C12 P1 120.1(9) . .
C14 C13 C12 117.8(13) . .
C15 C14 C13 121.2(14) . .
C14 C15 C16 119.1(14) . .
C17 C16 C15 121.5(14) . .
C16 C17 C12 120.3(14) . .
C23 C18 C19 118.6(12) . .
C23 C18 P1 121.6(9) . .
C19 C18 P1 119.8(9) . .
C20 C19 C18 121.4(11) . .
C21 C20 C19 117.9(12) . .
C20 C21 C22 122.4(13) . .
C23 C22 C21 119.7(12) . .
C22 C23 C18 119.9(12) . .
C30 P2 C36 106.6(6) . .
C30 P2 C24 105.7(7) . .
C36 P2 C24 105.9(6) . .
C30 P2 Au2 111.1(4) . .
C36 P2 Au2 111.1(5) . .
C24 P2 Au2 115.9(5) . .
C25 C24 C29 116.3(16) . .
C25 C24 P2 120.4(13) . .
C29 C24 P2 123.3(13) . .
C26 C25 C24 121(2) . .
C27 C26 C25 122(3) . .
C26 C27 C28 121(2) . .
C29 C28 C27 118(3) . .
C24 C29 C28 122(2) . .
C31 C30 C35 118.9(13) . .
C31 C30 P2 122.3(10) . .
C35 C30 P2 118.7(10) . .
C30 C31 C32 119.6(16) . .
C33 C32 C31 119.2(17) . .
C34 C33 C32 121.3(16) . .
C33 C34 C35 120.0(16) . .
C34 C35 C30 120.8(13) . .
C41 C36 C37 118.9(13) . .
C41 C36 P2 116.4(10) . .
C37 C36 P2 124.5(11) . .
C36 C37 C38 120.9(14) . .
C39 C38 C37 121.2(14) . .
C38 C39 C40 119.5(14) . .
C39 C40 C41 119.6(14) . .
C36 C41 C40 119.9(12) . .
C54 P3 C48 105.5(6) . .
C54 P3 C42 106.2(6) . .
C48 P3 C42 108.9(6) . .
C54 P3 Au3 114.7(4) . .
C48 P3 Au3 112.1(4) . .
C42 P3 Au3 109.2(4) . .
C47 C42 C43 119.8(14) . .
C47 C42 P3 124.0(13) . .
C43 C42 P3 115.9(11) . .
C44 C43 C42 122.0(18) . .
C43 C44 C45 116.5(18) . .
C46 C45 C44 121.2(15) . .
C45 C46 C47 120.0(16) . .
C42 C47 C46 120.5(16) . .
C53 C48 C49 117.3(14) . .
C53 C48 P3 122.9(11) . .
C49 C48 P3 119.4(9) . .
C50 C49 C48 120.5(14) . .
C49 C50 C51 122.2(18) . .
C50 C51 C52 117.9(18) . .
C53 C52 C51 120.5(15) . .
C52 C53 C48 121.3(16) . .
C55 C54 C59 118.6(13) . .
C55 C54 P3 119.1(10) . .
C59 C54 P3 122.2(11) . .
C54 C55 C56 120.1(14) . .
C57 C56 C55 120.4(16) . .
C58 C57 C56 121.3(16) . .
C57 C58 C59 120.3(17) . .
C58 C59 C54 119.1(17) . .
C72 P4 C66 108.4(6) . .
C72 P4 C60 103.8(5) . .
C66 P4 C60 107.8(6) . .
C72 P4 Au4 113.4(4) . .
C66 P4 Au4 108.0(4) . .
C60 P4 Au4 115.1(4) . .
C65 C60 C61 119.9(12) . .
C65 C60 P4 121.8(10) . .
C61 C60 P4 118.1(9) . .
C60 C61 C62 119.5(12) . .
C61 C62 C63 121.7(14) . .
C64 C63 C62 117.9(13) . .
C63 C64 C65 120.7(14) . .
C60 C65 C64 120.2(13) . .
C71 C66 C67 116.5(13) . .
C71 C66 P4 120.6(10) . .
C67 C66 P4 123.0(11) . .
C68 C67 C66 119.9(14) . .
C69 C68 C67 122.2(16) . .
C68 C69 C70 119.7(14) . .
C71 C70 C69 118.3(14) . .
C70 C71 C66 123.4(13) . .
C73 C72 C77 118.7(12) . .
C73 C72 P4 124.5(10) . .
C77 C72 P4 116.5(9) . .
C72 C73 C74 120.3(13) . .
C75 C74 C73 120.6(15) . .
C74 C75 C76 120.0(14) . .
C77 C76 C75 118.7(14) . .
C76 C77 C72 121.3(13) . .
F4 B1 F2 112.3(11) . .
F4 B1 F1 110.6(11) . .
F2 B1 F1 108.4(11) . .
F4 B1 F3 112.4(11) . .
F2 B1 F3 108.5(10) . .
F1 B1 F3 104.2(10) . .
F4 B1 F1' 121(2) . .
F2 B1 F1' 125.7(19) . .
F1 B1 F1' 61.4(17) . .
F3 B1 F1' 43.2(16) . .
F4 B1 F4' 18(2) . .
F2 B1 F4' 123(2) . .
F1 B1 F4' 92(2) . .
F3 B1 F4' 117(2) . .
F1' B1 F4' 111.5(13) . .
F4 B1 F2' 90(2) . .
F2 B1 F2' 58.7(16) . .
F1 B1 F2' 158.8(19) . .
F3 B1 F2' 68.3(15) . .
F1' B1 F2' 110.4(13) . .
F4' B1 F2' 108.7(12) . .
F4 B1 F3' 114(2) . .
F2 B1 F3' 48.9(15) . .
F1 B1 F3' 61.9(16) . .
F3 B1 F3' 133.0(19) . .
F1' B1 F3' 110.1(12) . .
F4' B1 F3' 108.4(12) . .
F2' B1 F3' 107.6(12) . .
Cl3 C78 Cl2 128(4) . .
Cl3 C78 Cl1 120(2) . .
Cl2 C78 Cl1 107.9(17) . .

loop_
_geom_bond_atom_site_label_1
_geom_bond_atom_site_label_2
_geom_bond_distance
_geom_bond_site_symmetry_2
Au1 N1 2.095(10) .
Au1 P1 2.269(3) .
Au1 Au2 2.8788(8) .
Au2 N1 2.084(11) .
Au2 P2 2.273(3) .
Au3 C1 2.018(11) .
Au3 P3 2.278(3) .
Au4 C2 2.038(8) .
Au4 P4 2.242(3) .
N1 C1 1.414(14) .
N1 C4 1.470(14) .
C1 C2 1.344(13) .
C2 C3 1.417(12) .
C3 C4 1.387(14) .
C3 C5 1.393(13) .
C4 C5 1.381(13) 3_565
C5 C4 1.381(13) 3_565
P1 C18 1.820(13) .
P1 C6 1.826(14) .
P1 C12 1.835(13) .
C6 C7 1.37(2) .
C6 C11 1.372(19) .
C7 C8 1.41(2) .
C8 C9 1.35(3) .
C9 C10 1.37(3) .
C10 C11 1.39(3) .
C12 C17 1.370(19) .
C12 C13 1.421(17) .
C13 C14 1.41(2) .
C14 C15 1.36(2) .
C15 C16 1.40(2) .
C16 C17 1.35(2) .
C18 C23 1.391(15) .
C18 C19 1.397(16) .
C19 C20 1.393(18) .
C20 C21 1.350(19) .
C21 C22 1.386(18) .
C22 C23 1.373(16) .
P2 C30 1.805(14) .
P2 C36 1.813(13) .
P2 C24 1.811(14) .
C24 C25 1.38(2) .
C24 C29 1.39(2) .
C25 C26 1.38(3) .
C26 C27 1.32(4) .
C27 C28 1.38(4) .
C28 C29 1.40(2) .
C30 C31 1.376(18) .
C30 C35 1.390(17) .
C31 C32 1.41(2) .
C32 C33 1.37(3) .
C33 C34 1.34(2) .
C34 C35 1.38(2) .
C36 C41 1.373(19) .
C36 C37 1.373(18) .
C37 C38 1.391(19) .
C38 C39 1.34(2) .
C39 C40 1.39(2) .
C40 C41 1.42(2) .
P3 C54 1.797(13) .
P3 C48 1.818(14) .
P3 C42 1.833(14) .
C42 C47 1.34(2) .
C42 C43 1.41(2) .
C43 C44 1.38(2) .
C44 C45 1.44(3) .
C45 C46 1.34(2) .
C46 C47 1.43(2) .
C48 C53 1.374(17) .
C48 C49 1.39(2) .
C49 C50 1.35(2) .
C50 C51 1.36(2) .
C51 C52 1.37(3) .
C52 C53 1.37(2) .
C54 C55 1.368(18) .
C54 C59 1.430(19) .
C55 C56 1.390(19) .
C56 C57 1.36(2) .
C57 C58 1.35(3) .
C58 C59 1.39(2) .
P4 C72 1.810(12) .
P4 C66 1.813(14) .
P4 C60 1.824(13) .
C60 C65 1.378(18) .
C60 C61 1.375(17) .
C61 C62 1.377(19) .
C62 C63 1.39(2) .
C63 C64 1.38(2) .
C64 C65 1.388(18) .
C66 C71 1.389(18) .
C66 C67 1.392(18) .
C67 C68 1.39(2) .
C68 C69 1.33(2) .
C69 C70 1.39(2) .
C70 C71 1.365(18) .
C72 C73 1.369(17) .
C72 C77 1.402(18) .
C73 C74 1.400(19) .
C74 C75 1.36(2) .
C75 C76 1.41(2) .
C76 C77 1.379(19) .
B1 F4 1.332(14) .
B1 F2 1.351(14) .
B1 F1 1.374(14) .
B1 F3 1.376(14) .
B1 F1' 1.30(3) .
B1 F4' 1.32(3) .
B1 F2' 1.33(3) .
B1 F3' 1.34(3) .
Cl3 C78 1.48(3) .
Cl2 C78 1.69(4) .
Cl1 C78 1.78(4) .
